data_7104850
loop_
_publ_author_name
'Clayden, Jonathan'
'Watson, David W.'
'Helliwell, Madeleine'
'Chambers, Mark'

_publ_section_title
;
 \b-Lactams or \g-lactams by 4-exo-trig or 5-endo-trig anionic
 cyclisation of lithiated acrylamide derivatives
;
_journal_coden_ASTM CHCOFS
_journal_issue 20
_journal_name_full
;
 Chemical Communications (Cambridge, United Kingdom)
;
_journal_page_first 2582
_journal_page_last 2583
_journal_paper_doi 10.1039/b308029c
_journal_year 2003
_chemical_formula_sum 'C26 H34 N2 O2'
_chemical_formula_weight 406.55
_space_group_IT_number 2
_symmetry_cell_setting triclinic
_symmetry_space_group_name_Hall '-P 1'
_symmetry_space_group_name_H-M 'P -1'
_atom_sites_solution_hydrogens geom
_atom_sites_solution_primary direct
_atom_sites_solution_secondary difmap
_audit_creation_method SHELXL-97
_cell_angle_alpha 84.715(2)
_cell_angle_beta 80.481(2)
_cell_angle_gamma 88.086(2)
_cell_formula_units_Z 2
_cell_length_a 9.5352(9)
_cell_length_b 10.0905(9)
_cell_length_c 12.3707(12)
_cell_measurement_reflns_used 3094
_cell_measurement_temperature 100(2)
_cell_measurement_theta_max 26.3815
_cell_measurement_theta_min 2.5135
_cell_volume 1168.67(19)
_computing_cell_refinement 'Bruker SMART'
_computing_data_collection 'Bruker SMART'
_computing_data_reduction 'Bruker SAINT'
_computing_molecular_graphics 'Bruker SHELXTL'
_computing_publication_material 'Bruker SHELXTL'
_computing_structure_refinement 'SHELXL-97 (Sheldrick, 1997)'
_computing_structure_solution 'SHELXS-97 (Sheldrick, 1990)'
_diffrn_ambient_temperature 100(2)
_diffrn_measured_fraction_theta_full 0.970
_diffrn_measured_fraction_theta_max 0.970
_diffrn_measurement_device_type 'CCD area detector'
_diffrn_measurement_method 'phi and omega scans'
_diffrn_radiation_monochromator graphite
_diffrn_radiation_source 'fine-focus sealed tube'
_diffrn_radiation_type MoK\a
_diffrn_radiation_wavelength 0.71073
_diffrn_reflns_av_R_equivalents 0.0238
_diffrn_reflns_av_sigmaI/netI 0.0451
_diffrn_reflns_limit_h_max 10
_diffrn_reflns_limit_h_min -11
_diffrn_reflns_limit_k_max 12
_diffrn_reflns_limit_k_min -12
_diffrn_reflns_limit_l_max 10
_diffrn_reflns_limit_l_min -15
_diffrn_reflns_number 6563
_diffrn_reflns_theta_full 26.40
_diffrn_reflns_theta_max 26.40
_diffrn_reflns_theta_min 2.03
_exptl_absorpt_coefficient_mu 0.073
_exptl_absorpt_correction_T_max 0.9821
_exptl_absorpt_correction_T_min 0.9715
_exptl_absorpt_correction_type multi-scan
_exptl_absorpt_process_details SADABS
_exptl_crystal_colour white
_exptl_crystal_density_diffrn 1.155
_exptl_crystal_density_meas 0
_exptl_crystal_density_method 'not measured'
_exptl_crystal_description rectangular
_exptl_crystal_F_000 440
_exptl_crystal_size_max 0.40
_exptl_crystal_size_mid 0.30
_exptl_crystal_size_min 0.25
_refine_diff_density_max 0.342
_refine_diff_density_min -0.242
_refine_diff_density_rms 0.051
_refine_ls_extinction_method none
_refine_ls_goodness_of_fit_ref 1.080
_refine_ls_hydrogen_treatment mixed
_refine_ls_matrix_type full
_refine_ls_number_parameters 277
_refine_ls_number_reflns 4654
_refine_ls_number_restraints 0
_refine_ls_restrained_S_all 1.080
_refine_ls_R_factor_all 0.0550
_refine_ls_R_factor_gt 0.0471
_refine_ls_shift/su_max 0.001
_refine_ls_shift/su_mean 0.000
_refine_ls_structure_factor_coef Fsqd
_refine_ls_weighting_details 'calc w=1/[\s^2^(Fo^2^)+(0.0829P)^2^+0.0200P] where P=(Fo^2^+2Fc^2^)/3'
_refine_ls_weighting_scheme calc
_refine_ls_wR_factor_gt 0.1290
_refine_ls_wR_factor_ref 0.1351
_reflns_number_gt 3825
_reflns_number_total 4654
_reflns_threshold_expression >2sigma(I)
_cod_data_source_file b308029c.txt
_cod_data_source_block s1173ma
_cod_depositor_comments
;
The following automatic conversions were performed:
'_symmetry_cell_setting' value 'Triclinic' changed to 'triclinic'
according to '/home/saulius/struct/CIF-dictionaries/cif_core.dic'
dictionary named 'cif_core.dic' version 2.4.1 from 2010-06-29.

Automatic conversion script
Id: cif_fix_enum 1527 2010-12-29 10:47:43Z saulius 
;
_cod_original_sg_symbol_H-M P-1
_cod_database_code 7104850

loop_
_symmetry_equiv_pos_as_xyz
'x, y, z'
'-x, -y, -z'

loop_
_atom_site_label
_atom_site_type_symbol
_atom_site_fract_x
_atom_site_fract_y
_atom_site_fract_z
_atom_site_U_iso_or_equiv
_atom_site_adp_type
_atom_site_occupancy
_atom_site_symmetry_multiplicity
_atom_site_calc_flag
_atom_site_refinement_flags
_atom_site_disorder_assembly
_atom_site_disorder_group
C1 C -0.08926(13) 0.14860(13) 0.72743(11) 0.0193(3) Uani 1 1 d . . .
C2 C -0.09073(14) 0.21015(13) 0.82387(12) 0.0221(3) Uani 1 1 d . . .
H2 H -0.0879 0.1574 0.8912 0.026 Uiso 1 1 calc R . .
C3 C -0.09628(15) 0.34849(14) 0.82254(14) 0.0285(3) Uani 1 1 d . . .
H3 H -0.0975 0.3896 0.8887 0.034 Uiso 1 1 calc R . .
C4 C -0.10003(15) 0.42572(15) 0.72478(14) 0.0328(4) Uani 1 1 d . . .
H4 H -0.1035 0.5200 0.7237 0.039 Uiso 1 1 calc R . .
C5 C -0.09871(15) 0.36585(15) 0.62855(14) 0.0334(4) Uani 1 1 d . . .
H5 H -0.1007 0.4193 0.5614 0.040 Uiso 1 1 calc R . .
C6 C -0.09445(14) 0.22808(15) 0.62943(12) 0.0257(3) Uani 1 1 d . . .
H6 H -0.0951 0.1877 0.5631 0.031 Uiso 1 1 calc R . .
C7 C -0.07645(13) 0.00016(13) 0.72347(10) 0.0180(3) Uani 1 1 d . . .
H7 H -0.1295 -0.0312 0.6676 0.022 Uiso 1 1 calc R . .
C8 C 0.07698(14) -0.06382(12) 0.71486(11) 0.0190(3) Uani 1 1 d . . .
H8 H 0.0948 -0.1256 0.6551 0.023 Uiso 1 1 calc R . .
C9 C 0.02238(14) -0.13902(12) 0.82590(11) 0.0194(3) Uani 1 1 d . . .
C10 C -0.24421(13) -0.11737(13) 0.90230(10) 0.0191(3) Uani 1 1 d . . .
C11 C -0.27728(16) -0.26105(14) 0.88671(12) 0.0274(3) Uani 1 1 d . . .
H11A H -0.2884 -0.2677 0.8101 0.041 Uiso 1 1 calc R . .
H11B H -0.3656 -0.2875 0.9354 0.041 Uiso 1 1 calc R . .
H11C H -0.1991 -0.3200 0.9047 0.041 Uiso 1 1 calc R . .
C12 C -0.22780(15) -0.10572(15) 1.02179(11) 0.0252(3) Uani 1 1 d . . .
H12A H -0.1511 -0.1659 1.0410 0.038 Uiso 1 1 calc R . .
H12B H -0.3170 -0.1299 1.0702 0.038 Uiso 1 1 calc R . .
H12C H -0.2047 -0.0139 1.0309 0.038 Uiso 1 1 calc R . .
C13 C -0.36220(14) -0.02355(14) 0.87054(11) 0.0234(3) Uani 1 1 d . . .
H13A H -0.3454 0.0665 0.8887 0.035 Uiso 1 1 calc R . .
H13B H -0.4541 -0.0542 0.9112 0.035 Uiso 1 1 calc R . .
H13C H -0.3629 -0.0226 0.7913 0.035 Uiso 1 1 calc R . .
C14 C 0.20393(13) 0.02312(13) 0.71215(10) 0.0179(3) Uani 1 1 d . . .
H14A H 0.2829 -0.0323 0.7358 0.022 Uiso 1 1 calc R . .
H14B H 0.1784 0.0914 0.7650 0.022 Uiso 1 1 calc R . .
C15 C 0.25416(13) 0.09214(12) 0.59764(10) 0.0167(3) Uani 1 1 d . . .
C16 C 0.44523(13) 0.18721(12) 0.67581(10) 0.0171(3) Uani 1 1 d . . .
H16A H 0.5484 0.1842 0.6468 0.021 Uiso 1 1 calc R . .
H16B H 0.4245 0.1092 0.7302 0.021 Uiso 1 1 calc R . .
C17 C 0.41278(13) 0.31225(12) 0.73532(10) 0.0179(3) Uani 1 1 d . . .
C18 C 0.51775(15) 0.35896(14) 0.78793(11) 0.0228(3) Uani 1 1 d . . .
H18 H 0.6080 0.3151 0.7822 0.027 Uiso 1 1 calc R . .
C19 C 0.49149(16) 0.46851(14) 0.84827(12) 0.0289(3) Uani 1 1 d . . .
H19 H 0.5631 0.4985 0.8847 0.035 Uiso 1 1 calc R . .
C20 C 0.36062(17) 0.53481(14) 0.85572(12) 0.0292(3) Uani 1 1 d . . .
H20 H 0.3430 0.6109 0.8962 0.035 Uiso 1 1 calc R . .
C21 C 0.25598(16) 0.48914(14) 0.80374(12) 0.0258(3) Uani 1 1 d . . .
H21 H 0.1660 0.5337 0.8092 0.031 Uiso 1 1 calc R . .
C22 C 0.28168(14) 0.37851(13) 0.74354(11) 0.0203(3) Uani 1 1 d . . .
H22 H 0.2094 0.3481 0.7079 0.024 Uiso 1 1 calc R . .
C23 C 0.41786(14) 0.24796(13) 0.47406(10) 0.0185(3) Uani 1 1 d . . .
C24 C 0.45361(16) 0.15005(14) 0.38634(11) 0.0261(3) Uani 1 1 d . . .
H24A H 0.5211 0.0822 0.4096 0.039 Uiso 1 1 calc R . .
H24B H 0.4963 0.1978 0.3167 0.039 Uiso 1 1 calc R . .
H24C H 0.3665 0.1072 0.3763 0.039 Uiso 1 1 calc R . .
C25 C 0.55375(17) 0.32333(16) 0.47601(12) 0.0326(4) Uani 1 1 d . . .
H25A H 0.5378 0.3810 0.5366 0.049 Uiso 1 1 calc R . .
H25B H 0.5794 0.3777 0.4061 0.049 Uiso 1 1 calc R . .
H25C H 0.6311 0.2595 0.4866 0.049 Uiso 1 1 calc R . .
C26 C 0.30265(16) 0.34725(15) 0.44653(12) 0.0290(3) Uani 1 1 d . . .
H26A H 0.2150 0.2998 0.4453 0.044 Uiso 1 1 calc R . .
H26B H 0.3339 0.3946 0.3742 0.044 Uiso 1 1 calc R . .
H26C H 0.2848 0.4113 0.5024 0.044 Uiso 1 1 calc R . .
N1 N 0.36772(11) 0.17337(10) 0.58471(8) 0.0160(2) Uani 1 1 d . . .
N2 N -0.10900(11) -0.08047(10) 0.83084(9) 0.0178(2) Uani 1 1 d . . .
O1 O 0.19034(10) 0.07286(10) 0.52211(7) 0.0243(2) Uani 1 1 d . . .
O2 O 0.07281(10) -0.22096(10) 0.88746(8) 0.0282(3) Uani 1 1 d . . .

loop_
_atom_site_aniso_label
_atom_site_aniso_U_11
_atom_site_aniso_U_22
_atom_site_aniso_U_33
_atom_site_aniso_U_23
_atom_site_aniso_U_13
_atom_site_aniso_U_12
C1 0.0133(6) 0.0225(7) 0.0218(7) 0.0017(5) -0.0040(5) 0.0006(5)
C2 0.0165(6) 0.0241(7) 0.0265(7) -0.0012(6) -0.0070(6) 0.0014(5)
C3 0.0189(7) 0.0232(7) 0.0447(9) -0.0066(6) -0.0072(6) 0.0019(5)
C4 0.0217(7) 0.0195(7) 0.0553(11) 0.0039(7) -0.0051(7) 0.0044(6)
C5 0.0229(8) 0.0308(8) 0.0417(9) 0.0151(7) -0.0028(7) 0.0064(6)
C6 0.0194(7) 0.0312(8) 0.0248(7) 0.0055(6) -0.0038(6) 0.0037(5)
C7 0.0186(6) 0.0214(7) 0.0140(6) 0.0001(5) -0.0034(5) -0.0025(5)
C8 0.0209(7) 0.0179(6) 0.0176(6) -0.0025(5) -0.0009(5) 0.0009(5)
C9 0.0199(7) 0.0167(6) 0.0214(7) -0.0033(5) -0.0025(5) 0.0012(5)
C10 0.0188(7) 0.0221(7) 0.0162(6) -0.0008(5) -0.0026(5) -0.0014(5)
C11 0.0278(7) 0.0248(7) 0.0293(8) -0.0030(6) -0.0021(6) -0.0056(6)
C12 0.0257(7) 0.0336(8) 0.0158(7) 0.0004(6) -0.0029(6) -0.0033(6)
C13 0.0205(7) 0.0295(7) 0.0199(7) -0.0023(6) -0.0027(6) 0.0017(6)
C14 0.0178(6) 0.0204(6) 0.0156(6) -0.0026(5) -0.0025(5) 0.0024(5)
C15 0.0169(6) 0.0183(6) 0.0147(6) -0.0029(5) -0.0026(5) 0.0044(5)
C16 0.0170(6) 0.0188(6) 0.0164(6) -0.0006(5) -0.0063(5) 0.0018(5)
C17 0.0204(6) 0.0182(6) 0.0145(6) 0.0002(5) -0.0022(5) -0.0021(5)
C18 0.0231(7) 0.0246(7) 0.0211(7) 0.0003(5) -0.0048(6) -0.0044(5)
C19 0.0363(8) 0.0281(8) 0.0240(7) -0.0036(6) -0.0071(6) -0.0118(6)
C20 0.0412(9) 0.0217(7) 0.0240(7) -0.0074(6) 0.0007(7) -0.0051(6)
C21 0.0295(8) 0.0212(7) 0.0247(7) -0.0029(6) 0.0013(6) 0.0010(6)
C22 0.0227(7) 0.0194(7) 0.0189(7) -0.0010(5) -0.0035(5) -0.0007(5)
C23 0.0214(7) 0.0190(6) 0.0144(6) 0.0010(5) -0.0026(5) 0.0010(5)
C24 0.0332(8) 0.0241(7) 0.0184(7) -0.0023(6) 0.0031(6) 0.0020(6)
C25 0.0356(9) 0.0394(9) 0.0221(7) 0.0043(6) -0.0041(6) -0.0153(7)
C26 0.0313(8) 0.0281(8) 0.0245(8) 0.0061(6) -0.0021(6) 0.0098(6)
N1 0.0187(5) 0.0170(5) 0.0128(5) -0.0006(4) -0.0046(4) 0.0017(4)
N2 0.0187(5) 0.0184(5) 0.0161(5) 0.0001(4) -0.0035(4) 0.0011(4)
O1 0.0245(5) 0.0329(6) 0.0171(5) -0.0032(4) -0.0061(4) -0.0056(4)
O2 0.0273(5) 0.0245(5) 0.0305(6) 0.0050(4) -0.0036(4) 0.0072(4)

loop_
_atom_type_symbol
_atom_type_description
_atom_type_scat_dispersion_real
_atom_type_scat_dispersion_imag
_atom_type_scat_source
C C 0.0033 0.0016 'International Tables Vol C Tables 4.2.6.8 and 6.1.1.4'
H H 0.0000 0.0000 'International Tables Vol C Tables 4.2.6.8 and 6.1.1.4'
N N 0.0061 0.0033 'International Tables Vol C Tables 4.2.6.8 and 6.1.1.4'
O O 0.0106 0.0060 'International Tables Vol C Tables 4.2.6.8 and 6.1.1.4'

loop_
_geom_angle_atom_site_label_1
_geom_angle_atom_site_label_2
_geom_angle_atom_site_label_3
_geom_angle
_geom_angle_site_symmetry_1
_geom_angle_site_symmetry_3
_geom_angle_publ_flag
C2 C1 C6 118.78(12) . . ?
C2 C1 C7 122.67(12) . . ?
C6 C1 C7 118.50(12) . . ?
C1 C2 C3 120.61(13) . . ?
C1 C2 H2 119.7 . . ?
C3 C2 H2 119.7 . . ?
C4 C3 C2 119.91(14) . . ?
C4 C3 H3 120.0 . . ?
C2 C3 H3 120.0 . . ?
C5 C4 C3 120.04(13) . . ?
C5 C4 H4 120.0 . . ?
C3 C4 H4 120.0 . . ?
C4 C5 C6 120.36(14) . . ?
C4 C5 H5 119.8 . . ?
C6 C5 H5 119.8 . . ?
C5 C6 C1 120.29(14) . . ?
C5 C6 H6 119.9 . . ?
C1 C6 H6 119.9 . . ?
N2 C7 C1 115.98(10) . . ?
N2 C7 C8 86.25(9) . . ?
C1 C7 C8 117.18(10) . . ?
N2 C7 H7 111.7 . . ?
C1 C7 H7 111.7 . . ?
C8 C7 H7 111.7 . . ?
C14 C8 C9 115.56(10) . . ?
C14 C8 C7 120.03(10) . . ?
C9 C8 C7 85.78(9) . . ?
C14 C8 H8 111.1 . . ?
C9 C8 H8 111.1 . . ?
C7 C8 H8 111.1 . . ?
O2 C9 N2 132.49(13) . . ?
O2 C9 C8 135.03(12) . . ?
N2 C9 C8 92.48(10) . . ?
N2 C10 C13 109.05(11) . . ?
N2 C10 C12 108.65(10) . . ?
C13 C10 C12 110.24(11) . . ?
N2 C10 C11 108.75(10) . . ?
C13 C10 C11 110.21(11) . . ?
C12 C10 C11 109.89(11) . . ?
C10 C11 H11A 109.5 . . ?
C10 C11 H11B 109.5 . . ?
H11A C11 H11B 109.5 . . ?
C10 C11 H11C 109.5 . . ?
H11A C11 H11C 109.5 . . ?
H11B C11 H11C 109.5 . . ?
C10 C12 H12A 109.5 . . ?
C10 C12 H12B 109.5 . . ?
H12A C12 H12B 109.5 . . ?
C10 C12 H12C 109.5 . . ?
H12A C12 H12C 109.5 . . ?
H12B C12 H12C 109.5 . . ?
C10 C13 H13A 109.5 . . ?
C10 C13 H13B 109.5 . . ?
H13A C13 H13B 109.5 . . ?
C10 C13 H13C 109.5 . . ?
H13A C13 H13C 109.5 . . ?
H13B C13 H13C 109.5 . . ?
C8 C14 C15 112.30(10) . . ?
C8 C14 H14A 109.1 . . ?
C15 C14 H14A 109.1 . . ?
C8 C14 H14B 109.1 . . ?
C15 C14 H14B 109.1 . . ?
H14A C14 H14B 107.9 . . ?
O1 C15 N1 123.06(12) . . ?
O1 C15 C14 119.09(11) . . ?
N1 C15 C14 117.85(10) . . ?
N1 C16 C17 116.16(10) . . ?
N1 C16 H16A 108.2 . . ?
C17 C16 H16A 108.2 . . ?
N1 C16 H16B 108.2 . . ?
C17 C16 H16B 108.2 . . ?
H16A C16 H16B 107.4 . . ?
C22 C17 C18 118.95(12) . . ?
C22 C17 C16 122.90(11) . . ?
C18 C17 C16 118.10(11) . . ?
C19 C18 C17 120.63(13) . . ?
C19 C18 H18 119.7 . . ?
C17 C18 H18 119.7 . . ?
C18 C19 C20 120.19(13) . . ?
C18 C19 H19 119.9 . . ?
C20 C19 H19 119.9 . . ?
C21 C20 C19 119.52(12) . . ?
C21 C20 H20 120.2 . . ?
C19 C20 H20 120.2 . . ?
C20 C21 C22 120.45(13) . . ?
C20 C21 H21 119.8 . . ?
C22 C21 H21 119.8 . . ?
C17 C22 C21 120.24(12) . . ?
C17 C22 H22 119.9 . . ?
C21 C22 H22 119.9 . . ?
N1 C23 C26 109.17(10) . . ?
N1 C23 C24 109.89(10) . . ?
C26 C23 C24 111.20(11) . . ?
N1 C23 C25 110.71(10) . . ?
C26 C23 C25 108.90(12) . . ?
C24 C23 C25 106.95(11) . . ?
C23 C24 H24A 109.5 . . ?
C23 C24 H24B 109.5 . . ?
H24A C24 H24B 109.5 . . ?
C23 C24 H24C 109.5 . . ?
H24A C24 H24C 109.5 . . ?
H24B C24 H24C 109.5 . . ?
C23 C25 H25A 109.5 . . ?
C23 C25 H25B 109.5 . . ?
H25A C25 H25B 109.5 . . ?
C23 C25 H25C 109.5 . . ?
H25A C25 H25C 109.5 . . ?
H25B C25 H25C 109.5 . . ?
C23 C26 H26A 109.5 . . ?
C23 C26 H26B 109.5 . . ?
H26A C26 H26B 109.5 . . ?
C23 C26 H26C 109.5 . . ?
H26A C26 H26C 109.5 . . ?
H26B C26 H26C 109.5 . . ?
C15 N1 C16 120.97(11) . . ?
C15 N1 C23 119.80(10) . . ?
C16 N1 C23 119.21(10) . . ?
C9 N2 C10 129.92(11) . . ?
C9 N2 C7 95.49(10) . . ?
C10 N2 C7 132.36(10) . . ?

loop_
_geom_bond_atom_site_label_1
_geom_bond_atom_site_label_2
_geom_bond_distance
_geom_bond_site_symmetry_2
_geom_bond_publ_flag
C1 C2 1.3928(18) . ?
C1 C6 1.3977(19) . ?
C1 C7 1.5034(18) . ?
C2 C3 1.3938(19) . ?
C2 H2 0.9500 . ?
C3 C4 1.382(2) . ?
C3 H3 0.9500 . ?
C4 C5 1.382(2) . ?
C4 H4 0.9500 . ?
C5 C6 1.389(2) . ?
C5 H5 0.9500 . ?
C6 H6 0.9500 . ?
C7 N2 1.4846(16) . ?
C7 C8 1.5705(17) . ?
C7 H7 1.0000 . ?
C8 C14 1.5127(18) . ?
C8 C9 1.5269(18) . ?
C8 H8 1.0000 . ?
C9 O2 1.2139(16) . ?
C9 N2 1.3617(17) . ?
C10 N2 1.4753(17) . ?
C10 C13 1.5241(18) . ?
C10 C12 1.5275(18) . ?
C10 C11 1.5300(18) . ?
C11 H11A 0.9800 . ?
C11 H11B 0.9800 . ?
C11 H11C 0.9800 . ?
C12 H12A 0.9800 . ?
C12 H12B 0.9800 . ?
C12 H12C 0.9800 . ?
C13 H13A 0.9800 . ?
C13 H13B 0.9800 . ?
C13 H13C 0.9800 . ?
C14 C15 1.5287(18) . ?
C14 H14A 0.9900 . ?
C14 H14B 0.9900 . ?
C15 O1 1.2291(15) . ?
C15 N1 1.3594(17) . ?
C16 N1 1.4653(15) . ?
C16 C17 1.5163(17) . ?
C16 H16A 0.9900 . ?
C16 H16B 0.9900 . ?
C17 C22 1.3909(18) . ?
C17 C18 1.3968(18) . ?
C18 C19 1.383(2) . ?
C18 H18 0.9500 . ?
C19 C20 1.390(2) . ?
C19 H19 0.9500 . ?
C20 C21 1.385(2) . ?
C20 H20 0.9500 . ?
C21 C22 1.3912(18) . ?
C21 H21 0.9500 . ?
C22 H22 0.9500 . ?
C23 N1 1.5122(16) . ?
C23 C26 1.5212(18) . ?
C23 C24 1.5240(18) . ?
C23 C25 1.5289(19) . ?
C24 H24A 0.9800 . ?
C24 H24B 0.9800 . ?
C24 H24C 0.9800 . ?
C25 H25A 0.9800 . ?
C25 H25B 0.9800 . ?
C25 H25C 0.9800 . ?
C26 H26A 0.9800 . ?
C26 H26B 0.9800 . ?
C26 H26C 0.9800 . ?

loop_
_geom_torsion_atom_site_label_1
_geom_torsion_atom_site_label_2
_geom_torsion_atom_site_label_3
_geom_torsion_atom_site_label_4
_geom_torsion
_geom_torsion_site_symmetry_1
_geom_torsion_site_symmetry_2
_geom_torsion_site_symmetry_3
_geom_torsion_site_symmetry_4
_geom_torsion_publ_flag
C6 C1 C2 C3 -0.44(19) . . . . ?
C7 C1 C2 C3 177.06(12) . . . . ?
C1 C2 C3 C4 -0.2(2) . . . . ?
C2 C3 C4 C5 0.2(2) . . . . ?
C3 C4 C5 C6 0.4(2) . . . . ?
C4 C5 C6 C1 -1.0(2) . . . . ?
C2 C1 C6 C5 1.0(2) . . . . ?
C7 C1 C6 C5 -176.60(12) . . . . ?
C2 C1 C7 N2 17.90(17) . . . . ?
C6 C1 C7 N2 -164.60(11) . . . . ?
C2 C1 C7 C8 -81.81(15) . . . . ?
C6 C1 C7 C8 95.70(14) . . . . ?
N2 C7 C8 C14 -116.71(12) . . . . ?
C1 C7 C8 C14 0.66(17) . . . . ?
N2 C7 C8 C9 0.49(8) . . . . ?
C1 C7 C8 C9 117.86(11) . . . . ?
C14 C8 C9 O2 -59.96(19) . . . . ?
C7 C8 C9 O2 178.65(15) . . . . ?
C14 C8 C9 N2 120.87(11) . . . . ?
C7 C8 C9 N2 -0.53(9) . . . . ?
C9 C8 C14 C15 178.60(10) . . . . ?
C7 C8 C14 C15 -80.90(14) . . . . ?
C8 C14 C15 O1 0.40(16) . . . . ?
C8 C14 C15 N1 179.90(10) . . . . ?
N1 C16 C17 C22 29.04(18) . . . . ?
N1 C16 C17 C18 -153.77(12) . . . . ?
C22 C17 C18 C19 0.7(2) . . . . ?
C16 C17 C18 C19 -176.63(13) . . . . ?
C17 C18 C19 C20 -1.1(2) . . . . ?
C18 C19 C20 C21 1.0(2) . . . . ?
C19 C20 C21 C22 -0.6(2) . . . . ?
C18 C17 C22 C21 -0.28(19) . . . . ?
C16 C17 C22 C21 176.89(12) . . . . ?
C20 C21 C22 C17 0.3(2) . . . . ?
O1 C15 N1 C16 -176.50(11) . . . . ?
C14 C15 N1 C16 4.02(16) . . . . ?
O1 C15 N1 C23 1.82(18) . . . . ?
C14 C15 N1 C23 -177.66(10) . . . . ?
C17 C16 N1 C15 -101.93(13) . . . . ?
C17 C16 N1 C23 79.74(14) . . . . ?
C26 C23 N1 C15 64.95(14) . . . . ?
C24 C23 N1 C15 -57.25(15) . . . . ?
C25 C23 N1 C15 -175.18(11) . . . . ?
C26 C23 N1 C16 -116.70(12) . . . . ?
C24 C23 N1 C16 121.10(12) . . . . ?
C25 C23 N1 C16 3.17(15) . . . . ?
O2 C9 N2 C10 -14.3(2) . . . . ?
C8 C9 N2 C10 164.93(12) . . . . ?
O2 C9 N2 C7 -178.65(14) . . . . ?
C8 C9 N2 C7 0.56(9) . . . . ?
C13 C10 N2 C9 -176.92(12) . . . . ?
C12 C10 N2 C9 62.89(16) . . . . ?
C11 C10 N2 C9 -56.70(16) . . . . ?
C13 C10 N2 C7 -18.20(17) . . . . ?
C12 C10 N2 C7 -138.40(13) . . . . ?
C11 C10 N2 C7 102.01(14) . . . . ?
C1 C7 N2 C9 -119.06(11) . . . . ?
C8 C7 N2 C9 -0.55(9) . . . . ?
C1 C7 N2 C10 77.18(16) . . . . ?
C8 C7 N2 C10 -164.30(12) . . . . ?

loop_
_cod_related_entry_id
_cod_related_entry_database
_cod_related_entry_code
1 ChemSpider 4411232
